data_7111651
loop_
_publ_author_name
'Wen, Shigang'
'Li, Pengfei'
'Wu, Haibo'
'Yu, Feng'
'Liang, Xinmiao'
'Ye, Jinxing'

_publ_section_title
;
 Enantioselective organocatalytic phospha-Michael reaction of
 \a,\b-unsaturated ketones
;
_journal_issue 26
_journal_name_full 'Chemical Communications'
_journal_page_first 4806
_journal_page_last 4808
_journal_paper_doi 10.1039/c0cc00094a
_journal_volume 46
_journal_year 2010
_chemical_absolute_configuration R
_chemical_formula_moiety 'C19 H21 O2 P'
_chemical_formula_sum 'C19 H21 O2 P'
_chemical_formula_weight 312.33
_chemical_melting_point ?
_chemical_name_systematic
;
?
;
_space_group_IT_number 19
_symmetry_cell_setting orthorhombic
_symmetry_space_group_name_Hall 'P 2ac 2ab'
_symmetry_space_group_name_H-M 'P 21 21 21'
_atom_sites_solution_hydrogens geom
_atom_sites_solution_primary direct
_atom_sites_solution_secondary difmap
_audit_creation_method SHELXL-97
_cell_angle_alpha 90.00
_cell_angle_beta 90.00
_cell_angle_gamma 90.00
_cell_formula_units_Z 4
_cell_length_a 6.3328(2)
_cell_length_b 9.3463(3)
_cell_length_c 28.2033(10)
_cell_measurement_reflns_used 9992
_cell_measurement_temperature 296(2)
_cell_measurement_theta_max 28.40
_cell_measurement_theta_min 2.61
_cell_volume 1669.30(10)
_computing_cell_refinement 'Bruker SMART'
_computing_data_collection 'Bruker SMART'
_computing_data_reduction 'Bruker SAINT'
_computing_molecular_graphics 'Bruker SHELXTL'
_computing_publication_material 'Bruker SHELXTL'
_computing_structure_refinement 'SHELXL-97 (Sheldrick, 1997)'
_computing_structure_solution 'SHELXS-97 (Sheldrick, 1990)'
_diffrn_ambient_temperature 296(2)
_diffrn_measured_fraction_theta_full 0.998
_diffrn_measured_fraction_theta_max 0.998
_diffrn_measurement_device_type 'CCD area detector'
_diffrn_measurement_method 'phi and omega scans'
_diffrn_radiation_monochromator graphite
_diffrn_radiation_source 'fine-focus sealed tube'
_diffrn_radiation_type MoK\a
_diffrn_radiation_wavelength 0.71073
_diffrn_reflns_av_R_equivalents 0.0257
_diffrn_reflns_av_sigmaI/netI 0.0172
_diffrn_reflns_limit_h_max 7
_diffrn_reflns_limit_h_min -7
_diffrn_reflns_limit_k_max 10
_diffrn_reflns_limit_k_min -11
_diffrn_reflns_limit_l_max 33
_diffrn_reflns_limit_l_min -33
_diffrn_reflns_number 19388
_diffrn_reflns_theta_full 25.01
_diffrn_reflns_theta_max 25.01
_diffrn_reflns_theta_min 2.30
_diffrn_standards_decay_% none
_exptl_absorpt_coefficient_mu 0.169
_exptl_absorpt_correction_T_max 0.9292
_exptl_absorpt_correction_T_min 0.9111
_exptl_absorpt_correction_type none
_exptl_crystal_colour colorless
_exptl_crystal_density_diffrn 1.243
_exptl_crystal_density_meas 0
_exptl_crystal_density_method 'not measured'
_exptl_crystal_description block
_exptl_crystal_F_000 664
_exptl_crystal_size_max 0.56
_exptl_crystal_size_mid 0.52
_exptl_crystal_size_min 0.44
_refine_diff_density_max 0.243
_refine_diff_density_min -0.154
_refine_diff_density_rms 0.033
_refine_ls_abs_structure_details 'Flack H D (1983), Acta Cryst. A39, 876-881'
_refine_ls_abs_structure_Flack 0.03(8)
_refine_ls_extinction_method none
_refine_ls_goodness_of_fit_ref 1.097
_refine_ls_hydrogen_treatment constr
_refine_ls_matrix_type full
_refine_ls_number_parameters 199
_refine_ls_number_reflns 2953
_refine_ls_number_restraints 0
_refine_ls_restrained_S_all 1.097
_refine_ls_R_factor_all 0.0309
_refine_ls_R_factor_gt 0.0302
_refine_ls_shift/su_max 0.000
_refine_ls_shift/su_mean 0.000
_refine_ls_structure_factor_coef Fsqd
_refine_ls_weighting_details 'calc w=1/[\s^2^(Fo^2^)+(0.0411P)^2^+0.3067P] where P=(Fo^2^+2Fc^2^)/3'
_refine_ls_weighting_scheme calc
_refine_ls_wR_factor_gt 0.0775
_refine_ls_wR_factor_ref 0.0781
_reflns_number_gt 2896
_reflns_number_total 2953
_reflns_threshold_expression >2sigma(I)
_cod_data_source_file C0CC00094Asup1.cif
_cod_data_source_block 15ba
_cod_depositor_comments
;
The following automatic conversions were performed:

'_chemical_melting_point' value 'not measured' was changed to '?' -
the value is undefined or not given.

'_symmetry_cell_setting' value
'Orthorhombic' changed to 'orthorhombic' according to
/home/saulius/struct/CIF-dictionaries/cif_core.dic dictionary named
'cif_core.dic' version 2.4.2 from 2011-04-26.

Automatic conversion script
Id: cif_fix_values 1891 2012-01-12 08:04:46Z andrius 
;
_cod_original_sg_symbol_H-M P2(1)2(1)2(1)
_cod_database_code 7111651

loop_
_symmetry_equiv_pos_as_xyz
'x, y, z'
'-x+1/2, -y, z+1/2'
'-x, y+1/2, -z+1/2'
'x+1/2, -y+1/2, -z'

loop_
_atom_site_label
_atom_site_type_symbol
_atom_site_fract_x
_atom_site_fract_y
_atom_site_fract_z
_atom_site_U_iso_or_equiv
_atom_site_adp_type
_atom_site_occupancy
_atom_site_symmetry_multiplicity
_atom_site_calc_flag
_atom_site_refinement_flags
P1 P 0.97048(6) 0.88037(4) 0.127553(14) 0.03358(12) Uani 1 1 d .
O1 O 1.20548(17) 0.87240(13) 0.12732(5) 0.0475(3) Uani 1 1 d .
O2 O 0.9346(3) 1.29037(15) 0.01172(6) 0.0661(4) Uani 1 1 d .
C1 C 0.8599(3) 0.70211(17) 0.13428(5) 0.0355(3) Uani 1 1 d .
C2 C 0.6507(3) 0.6664(2) 0.14238(7) 0.0455(4) Uani 1 1 d .
H2A H 0.5479 0.7375 0.1430 0.055 Uiso 1 1 calc R
C3 C 0.5948(4) 0.5249(2) 0.14955(7) 0.0532(5) Uani 1 1 d .
H3A H 0.4546 0.5016 0.1556 0.064 Uiso 1 1 calc R
C4 C 0.7443(4) 0.4186(2) 0.14779(8) 0.0594(5) Uani 1 1 d .
H4A H 0.7056 0.3238 0.1528 0.071 Uiso 1 1 calc R
C5 C 0.9492(4) 0.4525(2) 0.13867(10) 0.0689(6) Uani 1 1 d .
H5A H 1.0503 0.3804 0.1372 0.083 Uiso 1 1 calc R
C6 C 1.0082(3) 0.59315(19) 0.13163(7) 0.0532(5) Uani 1 1 d .
H6A H 1.1485 0.6150 0.1251 0.064 Uiso 1 1 calc R
C7 C 0.8824(3) 0.99106(19) 0.17687(6) 0.0405(4) Uani 1 1 d .
C8 C 1.0356(3) 1.0764(2) 0.19760(7) 0.0551(5) Uani 1 1 d .
H8A H 1.1732 1.0742 0.1861 0.066 Uiso 1 1 calc R
C9 C 0.9853(4) 1.1650(3) 0.23543(8) 0.0722(7) Uani 1 1 d .
H9A H 1.0893 1.2220 0.2490 0.087 Uiso 1 1 calc R
C10 C 0.7844(4) 1.1690(3) 0.25283(8) 0.0709(7) Uani 1 1 d .
H10A H 0.7517 1.2284 0.2783 0.085 Uiso 1 1 calc R
C11 C 0.6313(4) 1.0855(3) 0.23274(7) 0.0656(6) Uani 1 1 d .
H11A H 0.4945 1.0878 0.2447 0.079 Uiso 1 1 calc R
C12 C 0.6785(3) 0.9977(3) 0.19475(7) 0.0542(5) Uani 1 1 d .
H12A H 0.5726 0.9425 0.1811 0.065 Uiso 1 1 calc R
C13 C 0.8694(3) 0.96019(17) 0.07234(5) 0.0335(4) Uani 1 1 d .
C14 C 0.9163(3) 0.85691(18) 0.03138(6) 0.0465(4) Uani 1 1 d .
H14A H 1.0650 0.8318 0.0319 0.056 Uiso 1 1 calc R
H14B H 0.8355 0.7698 0.0358 0.056 Uiso 1 1 calc R
C15 C 0.8619(4) 0.9216(2) -0.01669(7) 0.0570(5) Uani 1 1 d .
H15A H 0.7106 0.9370 -0.0185 0.068 Uiso 1 1 calc R
H15B H 0.9009 0.8549 -0.0415 0.068 Uiso 1 1 calc R
C16 C 0.9759(4) 1.0636(2) -0.02474(7) 0.0639(6) Uani 1 1 d .
H16A H 1.1233 1.0442 -0.0316 0.077 Uiso 1 1 calc R
H16B H 0.9155 1.1102 -0.0523 0.077 Uiso 1 1 calc R
C17 C 0.9634(3) 1.1628(2) 0.01627(7) 0.0473(4) Uani 1 1 d .
C18 C 0.9987(3) 1.09862(18) 0.06448(6) 0.0443(4) Uani 1 1 d .
H18A H 0.9600 1.1681 0.0885 0.053 Uiso 1 1 calc R
H18B H 1.1476 1.0773 0.0683 0.053 Uiso 1 1 calc R
C19 C 0.6336(3) 0.9952(2) 0.07531(7) 0.0506(5) Uani 1 1 d .
H19A H 0.5878 1.0366 0.0459 0.076 Uiso 1 1 calc R
H19B H 0.6097 1.0620 0.1006 0.076 Uiso 1 1 calc R
H19C H 0.5554 0.9091 0.0813 0.076 Uiso 1 1 calc R

loop_
_atom_site_aniso_label
_atom_site_aniso_U_11
_atom_site_aniso_U_22
_atom_site_aniso_U_33
_atom_site_aniso_U_23
_atom_site_aniso_U_13
_atom_site_aniso_U_12
P1 0.02837(19) 0.0353(2) 0.0370(2) 0.00467(17) -0.00006(15) 0.00131(15)
O1 0.0321(6) 0.0526(7) 0.0577(7) 0.0091(7) -0.0012(5) 0.0020(5)
O2 0.0681(10) 0.0503(9) 0.0798(10) 0.0260(7) 0.0113(8) 0.0011(7)
C1 0.0387(8) 0.0348(8) 0.0329(8) 0.0042(7) -0.0007(7) 0.0027(6)
C2 0.0428(10) 0.0382(9) 0.0556(10) 0.0052(8) 0.0022(8) 0.0023(7)
C3 0.0533(11) 0.0494(11) 0.0570(11) 0.0068(9) 0.0015(9) -0.0100(9)
C4 0.0777(15) 0.0332(10) 0.0675(13) 0.0038(9) -0.0066(11) -0.0049(10)
C5 0.0643(13) 0.0371(10) 0.1053(18) -0.0038(11) -0.0056(13) 0.0117(10)
C6 0.0463(10) 0.0449(10) 0.0684(12) -0.0018(9) 0.0007(9) 0.0070(8)
C7 0.0462(10) 0.0394(9) 0.0359(8) 0.0048(7) -0.0051(7) 0.0010(8)
C8 0.0493(11) 0.0596(12) 0.0563(11) -0.0076(9) -0.0097(9) -0.0009(10)
C9 0.0744(16) 0.0756(14) 0.0666(13) -0.0246(12) -0.0196(13) -0.0048(13)
C10 0.0856(18) 0.0794(15) 0.0476(11) -0.0191(11) -0.0053(11) 0.0167(13)
C11 0.0632(13) 0.0878(17) 0.0457(11) -0.0145(11) 0.0072(10) 0.0056(13)
C12 0.0516(11) 0.0652(13) 0.0457(10) -0.0087(9) 0.0056(9) -0.0069(10)
C13 0.0318(8) 0.0336(8) 0.0350(8) 0.0068(6) 0.0030(6) 0.0008(7)
C14 0.0592(11) 0.0384(10) 0.0420(9) -0.0025(7) 0.0009(8) -0.0024(9)
C15 0.0735(14) 0.0587(12) 0.0387(10) -0.0007(9) 0.0011(9) -0.0087(11)
C16 0.0784(15) 0.0722(13) 0.0410(9) 0.0116(9) 0.0079(10) -0.0147(12)
C17 0.0397(9) 0.0481(10) 0.0541(10) 0.0149(8) 0.0066(8) -0.0088(8)
C18 0.0518(11) 0.0367(9) 0.0442(9) 0.0027(7) 0.0015(8) -0.0073(8)
C19 0.0361(10) 0.0674(13) 0.0483(10) 0.0209(9) 0.0027(8) 0.0074(9)

loop_
_atom_type_symbol
_atom_type_description
_atom_type_scat_dispersion_real
_atom_type_scat_dispersion_imag
_atom_type_scat_source
C C 0.0033 0.0016 'International Tables Vol C Tables 4.2.6.8 and 6.1.1.4'
H H 0.0000 0.0000 'International Tables Vol C Tables 4.2.6.8 and 6.1.1.4'
O O 0.0106 0.0060 'International Tables Vol C Tables 4.2.6.8 and 6.1.1.4'
P P 0.1023 0.0942 'International Tables Vol C Tables 4.2.6.8 and 6.1.1.4'

loop_
_geom_angle_atom_site_label_1
_geom_angle_atom_site_label_2
_geom_angle_atom_site_label_3
_geom_angle
O1 P1 C1 109.86(7)
O1 P1 C7 109.73(8)
C1 P1 C7 108.85(8)
O1 P1 C13 111.33(7)
C1 P1 C13 109.01(7)
C7 P1 C13 108.01(8)
C2 C1 C6 118.68(16)
C2 C1 P1 127.35(13)
C6 C1 P1 113.96(13)
C3 C2 C1 119.93(17)
C3 C2 H2A 120.0
C1 C2 H2A 120.0
C4 C3 C2 120.6(2)
C4 C3 H3A 119.7
C2 C3 H3A 119.7
C5 C4 C3 119.72(19)
C5 C4 H4A 120.1
C3 C4 H4A 120.1
C4 C5 C6 120.5(2)
C4 C5 H5A 119.8
C6 C5 H5A 119.8
C5 C6 C1 120.50(19)
C5 C6 H6A 119.7
C1 C6 H6A 119.7
C8 C7 C12 118.21(18)
C8 C7 P1 115.78(15)
C12 C7 P1 126.01(15)
C7 C8 C9 120.5(2)
C7 C8 H8A 119.8
C9 C8 H8A 119.8
C10 C9 C8 120.5(2)
C10 C9 H9A 119.7
C8 C9 H9A 119.7
C9 C10 C11 119.7(2)
C9 C10 H10A 120.1
C11 C10 H10A 120.1
C10 C11 C12 120.4(2)
C10 C11 H11A 119.8
C12 C11 H11A 119.8
C11 C12 C7 120.6(2)
C11 C12 H12A 119.7
C7 C12 H12A 119.7
C19 C13 C14 111.40(16)
C19 C13 C18 110.18(15)
C14 C13 C18 108.40(13)
C19 C13 P1 112.29(11)
C14 C13 P1 108.32(11)
C18 C13 P1 106.02(11)
C15 C14 C13 112.10(15)
C15 C14 H14A 109.2
C13 C14 H14A 109.2
C15 C14 H14B 109.2
C13 C14 H14B 109.2
H14A C14 H14B 107.9
C14 C15 C16 111.70(17)
C14 C15 H15A 109.3
C16 C15 H15A 109.3
C14 C15 H15B 109.3
C16 C15 H15B 109.3
H15A C15 H15B 107.9
C17 C16 C15 113.69(16)
C17 C16 H16A 108.8
C15 C16 H16A 108.8
C17 C16 H16B 108.8
C15 C16 H16B 108.8
H16A C16 H16B 107.7
O2 C17 C16 122.69(18)
O2 C17 C18 120.70(18)
C16 C17 C18 116.55(16)
C17 C18 C13 112.64(14)
C17 C18 H18A 109.1
C13 C18 H18A 109.1
C17 C18 H18B 109.1
C13 C18 H18B 109.1
H18A C18 H18B 107.8
C13 C19 H19A 109.5
C13 C19 H19B 109.5
H19A C19 H19B 109.5
C13 C19 H19C 109.5
H19A C19 H19C 109.5
H19B C19 H19C 109.5

loop_
_geom_bond_atom_site_label_1
_geom_bond_atom_site_label_2
_geom_bond_distance
P1 O1 1.4901(11)
P1 C1 1.8173(16)
P1 C7 1.8210(18)
P1 C13 1.8416(16)
O2 C17 1.212(2)
C1 C2 1.385(2)
C1 C6 1.388(2)
C2 C3 1.384(3)
C2 H2A 0.9300
C3 C4 1.374(3)
C3 H3A 0.9300
C4 C5 1.361(4)
C4 H4A 0.9300
C5 C6 1.381(3)
C5 H5A 0.9300
C6 H6A 0.9300
C7 C8 1.385(3)
C7 C12 1.387(3)
C8 C9 1.388(3)
C8 H8A 0.9300
C9 C10 1.364(4)
C9 H9A 0.9300
C10 C11 1.368(3)
C10 H10A 0.9300
C11 C12 1.383(3)
C11 H11A 0.9300
C12 H12A 0.9300
C13 C19 1.531(2)
C13 C14 1.534(2)
C13 C18 1.547(2)
C14 C15 1.524(3)
C14 H14A 0.9700
C14 H14B 0.9700
C15 C16 1.528(3)
C15 H15A 0.9700
C15 H15B 0.9700
C16 C17 1.485(3)
C16 H16A 0.9700
C16 H16B 0.9700
C17 C18 1.503(2)
C18 H18A 0.9700
C18 H18B 0.9700
C19 H19A 0.9600
C19 H19B 0.9600
C19 H19C 0.9600

loop_
_geom_torsion_atom_site_label_1
_geom_torsion_atom_site_label_2
_geom_torsion_atom_site_label_3
_geom_torsion_atom_site_label_4
_geom_torsion
O1 P1 C1 C2 170.71(15)
C7 P1 C1 C2 50.54(17)
C13 P1 C1 C2 -67.05(17)
O1 P1 C1 C6 -7.98(15)
C7 P1 C1 C6 -128.15(14)
C13 P1 C1 C6 114.25(14)
C6 C1 C2 C3 2.6(3)
P1 C1 C2 C3 -176.03(15)
C1 C2 C3 C4 -1.3(3)
C2 C3 C4 C5 -0.3(3)
C3 C4 C5 C6 0.6(4)
C4 C5 C6 C1 0.7(4)
C2 C1 C6 C5 -2.3(3)
P1 C1 C6 C5 176.49(18)
O1 P1 C7 C8 15.76(16)
C1 P1 C7 C8 136.00(14)
C13 P1 C7 C8 -105.77(14)
O1 P1 C7 C12 -164.78(17)
C1 P1 C7 C12 -44.53(19)
C13 P1 C7 C12 73.69(19)
C12 C7 C8 C9 0.4(3)
P1 C7 C8 C9 179.94(17)
C7 C8 C9 C10 0.2(4)
C8 C9 C10 C11 -0.2(4)
C9 C10 C11 C12 -0.4(4)
C10 C11 C12 C7 1.0(4)
C8 C7 C12 C11 -1.0(3)
P1 C7 C12 C11 179.52(17)
O1 P1 C13 C19 -169.34(13)
C1 P1 C13 C19 69.31(15)
C7 P1 C13 C19 -48.81(15)
O1 P1 C13 C14 67.21(13)
C1 P1 C13 C14 -54.13(13)
C7 P1 C13 C14 -172.26(12)
O1 P1 C13 C18 -48.96(13)
C1 P1 C13 C18 -170.31(11)
C7 P1 C13 C18 71.57(13)
C19 C13 C14 C15 62.8(2)
C18 C13 C14 C15 -58.6(2)
P1 C13 C14 C15 -173.20(13)
C13 C14 C15 C16 56.0(2)
C14 C15 C16 C17 -46.9(3)
C15 C16 C17 O2 -139.0(2)
C15 C16 C17 C18 43.9(3)
O2 C17 C18 C13 134.99(18)
C16 C17 C18 C13 -47.8(2)
C19 C13 C18 C17 -68.8(2)
C14 C13 C18 C17 53.37(19)
P1 C13 C18 C17 169.49(13)
